data_1530234
loop_
_publ_author_name
'Kuznetsov, V.Ya.'
'Rogachev, D.L.'
'Dikareva, L.M.'
'Porai-Koshits, M.A.'

_publ_section_title
;
 The structure of crystals of potassium tetrasulfatoniobate K3 Nb (S O4)4
;
_journal_name_full 'Zhurnal Strukturnoi Khimii (Issue-No. from 1981)'
_journal_page_first 672
_journal_page_last 677
_journal_volume 20
_journal_year 1979
_chemical_formula_sum 'K3 Nb O16 S4'
_chemical_name_systematic 'K3 Nb (S O4)4'
_space_group_IT_number 62
_symmetry_space_group_name_Hall '-P 2ac 2n'
_symmetry_space_group_name_H-M 'P n m a'
_cell_angle_alpha 90
_cell_angle_beta 90
_cell_angle_gamma 90
_cell_formula_units_Z 4
_cell_length_a 8.078
_cell_length_b 12.63
_cell_length_c 14.71
_cell_volume 1500.790
_citation_journal_id_ASTM ZSTKAI
_cod_data_source_file Kuznetsov_ZSTKAI_1979_688.cif
_cod_data_source_block K3Nb1O16S4
_cod_original_cell_volume 1500.79
_cod_original_formula_sum 'K3 Nb1 O16 S4'
_cod_database_code 1530234

loop_
_symmetry_equiv_pos_as_xyz
x,y,z
-x+1/2,-y,z+1/2
x+1/2,-y+1/2,-z+1/2
-x,y+1/2,-z
-x,-y,-z
x-1/2,y,-z-1/2
-x-1/2,y-1/2,z-1/2
x,-y-1/2,z

loop_
_atom_site_label
_atom_site_type_symbol
_atom_site_fract_x
_atom_site_fract_y
_atom_site_fract_z
_atom_site_occupancy
_atom_site_U_iso_or_equiv
O5 O-2 0.89 0.25 0.556 1 0.0
K1 K+1 0.134 0.25 0.0694 1 0.0
S1 S+6 0.124 0.25 0.319 1 0.0
O1 O-2 0.272 0.25 0.383 1 0.0
O10 O-2 0.225 0.019 0.109 1 0.0
Nb1 Nb+5 0.6483 0.25 0.9904 1 0.0
O2 O-2 0.99 0.25 0.394 1 0.0
K2 K+1 0.6062 0.0138 0.7282 1 0.0
O3 O-2 0.115 0.152 0.264 1 0.0
S3 S+6 0.27 0.043 0.526 1 0.0
O8 O-2 0.095 0.091 0.503 1 0.0
O6 O-2 0.873 0.15 0.7 1 0.0
O7 O-2 0.358 0.15 0.542 1 0.0
O9 O-2 0.171 0.013 0.95 1 0.0
S2 S+6 0.927 0.25 0.657 1 0.0
O4 O-2 0.119 0.25 0.648 1 0.0
